data_4519104
loop_
_publ_author_name
'Liu, Kuan-Ting'
'Chuang, Jia-Yu'
'Jeng, Ru-Jong'
'Leung, Man-Kit'

_publ_section_title
;
 Sustainable Synthesis of Cyclic Carbonates from Terminal Epoxides by a
 Highly Efficient
 CaI<sub>2</sub>/1,3-Bis[tris(hydroxymethyl)-methylamino]-propane
 Catalyst.
;
_journal_issue 41
_journal_name_full 'ACS omega'
_journal_page_first 27279
_journal_page_last 27287
_journal_paper_doi 10.1021/acsomega.1c04086
_journal_volume 6
_journal_year 2021
_chemical_formula_sum 'C19 H20 O4'
_chemical_formula_weight 312.35
_space_group_crystal_system triclinic
_space_group_IT_number 2
_space_group_name_Hall '-P 1'
_space_group_name_H-M_alt 'P -1'
_atom_sites_solution_hydrogens geom
_audit_creation_method SHELXL-2018/3
_cell_angle_alpha 92.500(8)
_cell_angle_beta 94.608(7)
_cell_angle_gamma 103.797(7)
_cell_formula_units_Z 2
_cell_length_a 7.7137(5)
_cell_length_b 9.9031(11)
_cell_length_c 10.9047(11)
_cell_measurement_reflns_used 2150
_cell_measurement_temperature 295(2)
_cell_measurement_theta_max 27.7070
_cell_measurement_theta_min 3.4560
_cell_volume 804.66(13)
_computing_cell_refinement 'CrysAlisPro 1.171.39.46 (Rigaku OD, 2018)'
_computing_data_collection 'CrysAlisPro 1.171.39.46 (Rigaku OD, 2018)'
_computing_data_reduction 'CrysAlisPro 1.171.39.46 (Rigaku OD, 2018)'
_computing_structure_refinement 'SHELXL-2018/3 (Sheldrick, 2018)'
_diffrn_ambient_temperature 295(2)
_diffrn_detector_area_resol_mean 10.2496
_diffrn_measured_fraction_theta_full 0.999
_diffrn_measured_fraction_theta_max 0.963
_diffrn_measurement_device_type 'Xcalibur, Atlas, Gemini'
_diffrn_measurement_method '\w scans'
_diffrn_radiation_type MoK\a
_diffrn_radiation_wavelength 0.71073
_diffrn_reflns_av_R_equivalents 0.0681
_diffrn_reflns_av_unetI/netI 0.0837
_diffrn_reflns_Laue_measured_fraction_full 0.999
_diffrn_reflns_Laue_measured_fraction_max 0.963
_diffrn_reflns_limit_h_max 9
_diffrn_reflns_limit_h_min -10
_diffrn_reflns_limit_k_max 12
_diffrn_reflns_limit_k_min -12
_diffrn_reflns_limit_l_max 14
_diffrn_reflns_limit_l_min -9
_diffrn_reflns_number 6563
_diffrn_reflns_point_group_measured_fraction_full 0.999
_diffrn_reflns_point_group_measured_fraction_max 0.963
_diffrn_reflns_theta_full 25.242
_diffrn_reflns_theta_max 27.493
_diffrn_reflns_theta_min 2.924
_diffrn_source 'fine-focus sealed X-ray tube'
_exptl_absorpt_coefficient_mu 0.090
_exptl_absorpt_correction_T_max 1.00000
_exptl_absorpt_correction_T_min 0.82033
_exptl_absorpt_correction_type multi-scan
_exptl_absorpt_process_details
; 
CrysAlisPro 1.171.39.46 (Rigaku Oxford Diffraction, 2018) 
Empirical absorption correction using spherical harmonics, 
 implemented in SCALE3 ABSPACK scaling algorithm. 
;
_exptl_crystal_density_diffrn 1.289
_exptl_crystal_description plate
_exptl_crystal_F_000 332
_exptl_crystal_size_max 0.15
_exptl_crystal_size_mid 0.15
_exptl_crystal_size_min 0.10
_refine_diff_density_max 0.261
_refine_diff_density_min -0.314
_refine_diff_density_rms 0.080
_refine_ls_extinction_coef 0.031(8)
_refine_ls_extinction_expression Fc^*^=kFc[1+0.001xFc^2^\l^3^/sin(2\q)]^-1/4^
_refine_ls_extinction_method 'SHELXL-2018/3 (Sheldrick 2018)'
_refine_ls_goodness_of_fit_ref 1.087
_refine_ls_hydrogen_treatment constr
_refine_ls_matrix_type full
_refine_ls_number_parameters 219
_refine_ls_number_reflns 3545
_refine_ls_number_restraints 0
_refine_ls_restrained_S_all 1.087
_refine_ls_R_factor_all 0.1416
_refine_ls_R_factor_gt 0.0808
_refine_ls_shift/su_max 0.063
_refine_ls_shift/su_mean 0.013
_refine_ls_structure_factor_coef Fsqd
_refine_ls_weighting_details 'w=1/[\s^2^(Fo^2^)+(0.1000P)^2^+0.0586P] where P=(Fo^2^+2Fc^2^)/3'
_refine_ls_weighting_scheme calc
_refine_ls_wR_factor_gt 0.1835
_refine_ls_wR_factor_ref 0.2458
_reflns_Friedel_coverage 0.000
_reflns_number_gt 1899
_reflns_number_total 3545
_reflns_threshold_expression 'I > 2\s(I)'
_cod_data_source_file ao1c04086_si_003.cif
_cod_data_source_block ic20101
_cod_database_code 4519104
_shelx_shelxl_version_number 2018/3
_shelx_space_group_comment
; 
The symmetry employed for this shelxl refinement is uniquely defined 
by the following loop, which should always be used as a source of 
symmetry information in preference to the above space-group names. 
They are only intended as comments. 
;

loop_
_space_group_symop_operation_xyz
'x, y, z'
'-x, -y, -z'

loop_
_atom_site_label
_atom_site_type_symbol
_atom_site_fract_x
_atom_site_fract_y
_atom_site_fract_z
_atom_site_U_iso_or_equiv
_atom_site_adp_type
_atom_site_occupancy
_atom_site_site_symmetry_order
_atom_site_calc_flag
_atom_site_refinement_flags_posn
_atom_site_refinement_flags_adp
_atom_site_refinement_flags_occupancy
_atom_site_disorder_assembly
_atom_site_disorder_group
O1 O 0.3276(2) 0.61749(19) 0.86254(19) 0.0524(6) Uani 1 1 d . . . . .
O2 O 0.6706(3) 0.4029(2) 0.61013(19) 0.0558(6) Uani 1 1 d . . . . .
O3 O 0.3427(5) 0.8688(4) 1.0561(4) 0.0883(16) Uani 0.691(7) 1 d . . P A 1
O3' O 0.3446(13) 0.9392(8) 0.8864(9) 0.090(4) Uani 0.309(7) 1 d . . P A 2
O4 O 0.7159(3) 0.1107(2) 0.5278(3) 0.0801(8) Uani 1 1 d . . . . .
C1 C 0.2669(3) 0.4797(3) 0.8219(3) 0.0438(7) Uani 1 1 d . . . . .
C2 C 0.0871(3) 0.4149(3) 0.7939(3) 0.0537(8) Uani 1 1 d . . . . .
H2A H 0.000451 0.465340 0.800699 0.064 Uiso 1 1 calc R U . . .
C3 C 0.0371(4) 0.2752(3) 0.7558(3) 0.0614(9) Uani 1 1 d . . . . .
H3A H -0.083461 0.231297 0.736841 0.074 Uiso 1 1 calc R U . . .
C4 C 0.1644(4) 0.2015(3) 0.7459(3) 0.0654(9) Uani 1 1 d . . . . .
H4A H 0.130842 0.107090 0.721131 0.078 Uiso 1 1 calc R U . . .
C5 C 0.3444(4) 0.2679(3) 0.7731(3) 0.0546(8) Uani 1 1 d . . . . .
H5A H 0.430358 0.216978 0.765751 0.066 Uiso 1 1 calc R U . . .
C6 C 0.3989(3) 0.4077(3) 0.8108(2) 0.0423(7) Uani 1 1 d . . . . .
C7 C 0.5953(3) 0.4785(3) 0.8428(3) 0.0480(7) Uani 1 1 d . . . . .
H7A H 0.608865 0.523698 0.924949 0.058 Uiso 1 1 calc R U . . .
H7B H 0.662310 0.407115 0.845900 0.058 Uiso 1 1 calc R U . . .
C8 C 0.6795(3) 0.5854(3) 0.7565(3) 0.0435(7) Uani 1 1 d . . . . .
C9 C 0.7230(4) 0.7252(3) 0.7905(3) 0.0584(8) Uani 1 1 d . . . . .
H9A H 0.699571 0.754565 0.868323 0.070 Uiso 1 1 calc R U . . .
C10 C 0.8006(4) 0.8237(3) 0.7124(4) 0.0708(10) Uani 1 1 d . . . . .
H10A H 0.827928 0.918035 0.737106 0.085 Uiso 1 1 calc R U . . .
C11 C 0.8368(4) 0.7806(4) 0.5980(4) 0.0697(10) Uani 1 1 d . . . . .
H11A H 0.890106 0.846223 0.545262 0.084 Uiso 1 1 calc R U . . .
C12 C 0.7949(4) 0.6409(3) 0.5606(3) 0.0603(9) Uani 1 1 d . . . . .
H12A H 0.819649 0.612307 0.482956 0.072 Uiso 1 1 calc R U . . .
C13 C 0.7161(3) 0.5437(3) 0.6391(3) 0.0470(7) Uani 1 1 d . . . . .
C14 C 0.1993(4) 0.6938(3) 0.8900(3) 0.0602(9) Uani 1 1 d . . . . .
H14A H 0.125446 0.648919 0.951633 0.072 Uiso 1 1 calc R U . . .
H14B H 0.122095 0.698382 0.816357 0.072 Uiso 1 1 calc R U . . .
C15 C 0.2998(5) 0.8355(4) 0.9371(5) 0.0776(11) Uani 1 1 d . . . . .
H15 H 0.394189 0.878023 0.885807 0.093 Uiso 1 1 calc R U . A 1
C16 C 0.2150(6) 0.9325(4) 0.9905(5) 0.0964(14) Uani 1 1 d . . . . .
H16A H 0.089439 0.901124 1.004236 0.116 Uiso 1 1 calc R U . A 1
H16B H 0.254301 1.029548 0.972503 0.116 Uiso 1 1 calc R U . A 1
C17 C 0.6962(4) 0.3517(3) 0.4907(3) 0.0587(8) Uani 1 1 d . . . . .
H17A H 0.823133 0.368713 0.480341 0.070 Uiso 1 1 calc R U . . .
H17B H 0.640555 0.398340 0.427903 0.070 Uiso 1 1 calc R U . . .
C18 C 0.6127(4) 0.2004(3) 0.4794(3) 0.0631(9) Uani 1 1 d . . . . .
H18A H 0.484683 0.173856 0.491294 0.076 Uiso 1 1 calc R U . . .
C19 C 0.6738(5) 0.1078(4) 0.3982(4) 0.0819(11) Uani 1 1 d . . . . .
H19A H 0.585749 0.027557 0.359046 0.098 Uiso 1 1 calc R U . . .
H19B H 0.769571 0.147854 0.348501 0.098 Uiso 1 1 calc R U . . .

loop_
_atom_site_aniso_label
_atom_site_aniso_U_11
_atom_site_aniso_U_22
_atom_site_aniso_U_33
_atom_site_aniso_U_23
_atom_site_aniso_U_13
_atom_site_aniso_U_12
O1 0.0418(10) 0.0522(12) 0.0652(14) 0.0009(9) 0.0109(9) 0.0139(9)
O2 0.0628(12) 0.0581(13) 0.0513(14) 0.0074(9) 0.0182(9) 0.0196(10)
O3 0.102(3) 0.086(3) 0.077(3) 0.005(2) -0.008(2) 0.029(2)
O3' 0.133(8) 0.041(5) 0.091(7) 0.013(4) -0.014(6) 0.018(5)
O4 0.0831(16) 0.0718(16) 0.084(2) 0.0037(13) -0.0055(13) 0.0203(13)
C1 0.0399(14) 0.0496(16) 0.0429(16) 0.0082(12) 0.0067(11) 0.0110(12)
C2 0.0383(14) 0.0628(19) 0.060(2) 0.0087(14) 0.0048(12) 0.0111(13)
C3 0.0432(16) 0.065(2) 0.068(2) 0.0085(16) 0.0043(14) -0.0022(15)
C4 0.063(2) 0.0520(17) 0.073(2) 0.0031(16) 0.0055(16) -0.0002(16)
C5 0.0586(18) 0.0506(17) 0.059(2) 0.0101(14) 0.0140(14) 0.0173(14)
C6 0.0397(14) 0.0524(16) 0.0373(15) 0.0083(12) 0.0078(11) 0.0135(12)
C7 0.0408(14) 0.0588(17) 0.0469(18) 0.0084(13) 0.0045(12) 0.0163(13)
C8 0.0296(12) 0.0532(16) 0.0494(18) 0.0060(13) 0.0047(11) 0.0126(11)
C9 0.0441(15) 0.0606(19) 0.068(2) -0.0033(16) 0.0076(14) 0.0084(14)
C10 0.0550(18) 0.0549(19) 0.099(3) 0.0063(19) 0.0105(18) 0.0045(15)
C11 0.0538(18) 0.072(2) 0.085(3) 0.0293(19) 0.0174(17) 0.0103(16)
C12 0.0498(16) 0.076(2) 0.061(2) 0.0209(16) 0.0170(14) 0.0214(16)
C13 0.0365(13) 0.0557(17) 0.0531(18) 0.0164(14) 0.0076(12) 0.0163(12)
C14 0.0492(16) 0.067(2) 0.072(2) 0.0076(16) 0.0123(14) 0.0255(15)
C15 0.068(2) 0.066(3) 0.100(4) -0.015(2) 0.011(2) 0.0210(18)
C16 0.104(3) 0.077(3) 0.118(4) -0.008(2) 0.009(3) 0.045(2)
C17 0.0580(17) 0.082(2) 0.0419(19) 0.0018(15) 0.0122(13) 0.0260(16)
C18 0.0525(17) 0.075(2) 0.063(2) -0.0031(17) 0.0020(14) 0.0201(16)
C19 0.083(2) 0.082(3) 0.077(3) -0.013(2) 0.013(2) 0.014(2)

loop_
_atom_type_symbol
_atom_type_description
_atom_type_scat_dispersion_real
_atom_type_scat_dispersion_imag
_atom_type_scat_source
C C 0.0033 0.0016 'International Tables Vol C Tables 4.2.6.8 and 6.1.1.4'
H H 0.0000 0.0000 'International Tables Vol C Tables 4.2.6.8 and 6.1.1.4'
O O 0.0106 0.0060 'International Tables Vol C Tables 4.2.6.8 and 6.1.1.4'

loop_
_geom_angle_atom_site_label_1
_geom_angle_atom_site_label_2
_geom_angle_atom_site_label_3
_geom_angle
_geom_angle_site_symmetry_1
_geom_angle_site_symmetry_3
_geom_angle_publ_flag
C1 O1 C14 118.4(2) . . ?
C13 O2 C17 119.3(2) . . ?
C15 O3 C16 61.2(3) . . ?
C15 O3' C16 60.1(5) . . ?
C19 O4 C18 60.6(2) . . ?
O1 C1 C2 123.3(2) . . ?
O1 C1 C6 115.3(2) . . ?
C2 C1 C6 121.4(3) . . ?
C1 C2 C3 119.7(3) . . ?
C4 C3 C2 120.1(3) . . ?
C3 C4 C5 119.7(3) . . ?
C6 C5 C4 121.7(3) . . ?
C5 C6 C1 117.5(2) . . ?
C5 C6 C7 121.2(2) . . ?
C1 C6 C7 121.2(2) . . ?
C8 C7 C6 116.3(2) . . ?
C9 C8 C13 118.1(3) . . ?
C9 C8 C7 121.4(3) . . ?
C13 C8 C7 120.5(2) . . ?
C8 C9 C10 121.8(3) . . ?
C9 C10 C11 119.2(3) . . ?
C12 C11 C10 120.5(3) . . ?
C11 C12 C13 119.7(3) . . ?
O2 C13 C12 123.7(3) . . ?
O2 C13 C8 115.6(2) . . ?
C12 C13 C8 120.7(3) . . ?
O1 C14 C15 107.3(2) . . ?
O3' C15 C16 73.6(6) . . ?
O3 C15 C16 63.9(3) . . ?
O3' C15 C14 131.3(6) . . ?
O3 C15 C14 121.9(4) . . ?
C16 C15 C14 122.2(3) . . ?
C15 C16 O3 54.9(3) . . ?
C15 C16 O3' 46.3(3) . . ?
O2 C17 C18 107.5(3) . . ?
O4 C18 C19 59.8(2) . . ?
O4 C18 C17 117.4(3) . . ?
C19 C18 C17 121.4(3) . . ?
O4 C19 C18 59.6(2) . . ?

loop_
_geom_bond_atom_site_label_1
_geom_bond_atom_site_label_2
_geom_bond_distance
_geom_bond_site_symmetry_2
_geom_bond_publ_flag
O1 C1 1.373(3) . ?
O1 C14 1.423(3) . ?
O2 C13 1.370(3) . ?
O2 C17 1.422(3) . ?
O3 C15 1.320(5) . ?
O3 C16 1.450(6) . ?
O3' C15 1.178(8) . ?
O3' C16 1.565(11) . ?
O4 C19 1.422(5) . ?
O4 C18 1.419(4) . ?
C1 C2 1.386(4) . ?
C1 C6 1.385(4) . ?
C2 C3 1.380(4) . ?
C3 C4 1.365(4) . ?
C4 C5 1.389(4) . ?
C5 C6 1.381(4) . ?
C6 C7 1.515(3) . ?
C7 C8 1.512(4) . ?
C8 C9 1.371(4) . ?
C8 C13 1.399(4) . ?
C9 C10 1.383(5) . ?
C10 C11 1.372(5) . ?
C11 C12 1.379(5) . ?
C12 C13 1.380(4) . ?
C14 C15 1.479(4) . ?
C15 C16 1.414(5) . ?
C17 C18 1.479(4) . ?
C18 C19 1.432(5) . ?
